data_7129895
loop_
_publ_author_name
'Chen, Liangliang'
'Wu, Botao'
'Qin, Liyuan'
'Huang, Yan-Ying'
'Meng, Wei'
'Kong, Ruirui'
'Yu, Xiaobo'
'ChenChai, Kaiyuan'
'Li, Cheng'
'Zhang, Guanxin'
'Zhang, Xisha'
'Zhang, Deqing'

_publ_section_title
;
 Perylene Five-membered Ring Diimide for Organic Semiconductors and
 \p-Expanded Conjugated Molecules
;
_journal_name_full 'Chemical Communications'
_journal_paper_doi 10.1039/D2CC01061E
_journal_year 2022
_chemical_formula_moiety 'C37.97 H32.53 N4 O4'
_chemical_formula_sum 'C37.97 H32.53 N4 O4'
_chemical_formula_weight 608.82
_space_group_crystal_system monoclinic
_space_group_IT_number 14
_space_group_name_Hall '-P 2ybc'
_space_group_name_H-M_alt 'P 1 21/c 1'
_atom_sites_solution_hydrogens geom
_atom_sites_solution_primary iterative
_audit_creation_date 2021-06-27
_audit_creation_method
;
Olex2 1.2
(compiled 2018.05.29 svn.r3508 for OlexSys, GUI svn.r5506)
;
_audit_update_record
;
2021-07-04 deposited with the CCDC.	2022-03-24 downloaded from the CCDC.
;
_cell_angle_alpha 90
_cell_angle_beta 92.811(3)
_cell_angle_gamma 90
_cell_formula_units_Z 4
_cell_length_a 24.4426(10)
_cell_length_b 17.7385(5)
_cell_length_c 7.0866(2)
_cell_measurement_reflns_used 6194
_cell_measurement_temperature 169.99(15)
_cell_measurement_theta_max 75.0020
_cell_measurement_theta_min 3.0480
_cell_volume 3068.88(18)
_computing_cell_refinement 'CrysAlisPro 1.171.40.67a (Rigaku OD, 2019)'
_computing_data_collection 'CrysAlisPro 1.171.40.67a (Rigaku OD, 2019)'
_computing_data_reduction 'CrysAlisPro 1.171.40.67a (Rigaku OD, 2019)'
_computing_molecular_graphics 'Olex2 (Dolomanov et al., 2009)'
_computing_publication_material 'Olex2 (Dolomanov et al., 2009)'
_computing_structure_refinement 'ShelXL (Sheldrick, 2015)'
_computing_structure_solution 'olex2.solve (Bourhis et al., 2015)'
_diffrn_ambient_environment N~2~
_diffrn_ambient_temperature 169.99(15)
_diffrn_detector 'Hybrid Pixel Array Detector'
_diffrn_detector_area_resol_mean 10.0000
_diffrn_detector_type HyPix
_diffrn_measured_fraction_theta_full 0.995
_diffrn_measured_fraction_theta_max 0.952
_diffrn_measurement_details
;
List of Runs (angles in degrees, time in seconds):

  # Type    Start    End  Width  t~exp~   \w     \q     \k     \f   Frames
#--------------------------------------------------------------------------
  1  \w    -22.00  28.00   0.50    4.00    --  -47.45  19.00   0.00  100
  2  \w    -16.00  24.00   0.50    4.00    --  -47.45  96.00  -7.00   80
  3  \w    -22.00  24.00   0.50    4.00    --  -47.45  19.00  90.00   92
  4  \w    -20.00  25.00   0.50    4.00    --  -47.45  38.00 120.00   90
  5  \w    -26.00  28.00   0.50    4.00    --   47.45 -19.00 150.00  108
  6  \w     57.00 101.00   0.50   13.00    --  103.25 -94.00  90.00   88
  7  \w     45.00  70.00   0.50   13.00    --  103.25 -61.00 150.00   50
  8  \w     32.00  65.00   0.50   13.00    --  103.25 -61.00  90.00   66
  9  \w     32.00 100.00   0.50   13.00    --  103.25 -94.00  30.00  136
 10  \w     31.00  60.00   0.50   13.00    --  103.25 -61.00  30.00   58
 11  \w    -15.00  29.00   0.50    4.00    --   47.45 -96.00-116.00   88
 12  \w     44.00  69.00   0.50   13.00    --  103.25 -96.00-116.00   50
 13  \w     44.00 109.00   0.50   13.00    --  103.25 -77.00-120.00  130
 14  \w     34.00  68.00   0.50   13.00    --  103.25 -61.00-120.00   68
 15  \w     94.00 167.00   0.50   13.00    --  103.25  61.00 -60.00  146
 16  \w     93.00 154.00   0.50   13.00    --  103.25  96.00  -7.00  122
 17  \w    119.00 152.00   0.50   13.00    --  103.25  61.00  90.00   66
 18  \w     91.00 149.00   0.50   13.00    --  103.25  45.00  90.00  116
 19  \w    -57.00 -30.00   0.50   13.00    --  -99.00  61.00-180.00   54
 20  \w    -66.00 -31.00   0.50   13.00    --  -99.00  61.00-150.00   70
 21  \w    -66.00 -27.00   0.50   13.00    --  -99.00  61.00 -90.00   78
 22  \w    -78.00 -20.00   0.50    4.00    --  -47.45  96.00  -7.00  116
 23  \w    -67.00 -39.00   0.50   13.00    --  -99.00  61.00   0.00   56
 24  \w    -81.00 -40.00   0.50   13.00    --  -99.00  96.00  -7.00   82
 25  \w   -110.00 -83.00   0.50   13.00    --  -99.00 125.00   0.00   54
 26  \w   -151.00-126.00   0.50   13.00    --  -99.00 -96.00-116.00   50
;
_diffrn_measurement_device 'four-circle diffractometer'
_diffrn_measurement_device_type 'XtaLAB Synergy R, HyPix'
_diffrn_measurement_method '\w scans'
_diffrn_orient_matrix_type 'CrysAlisPro convention (1999,Acta A55,543-557)'
_diffrn_orient_matrix_UB_11 -0.0275565000
_diffrn_orient_matrix_UB_12 -0.0676767000
_diffrn_orient_matrix_UB_13 0.0931646000
_diffrn_orient_matrix_UB_21 0.0523963000
_diffrn_orient_matrix_UB_22 -0.0470532000
_diffrn_orient_matrix_UB_23 -0.0196430000
_diffrn_orient_matrix_UB_31 0.0218248000
_diffrn_orient_matrix_UB_32 0.0273869000
_diffrn_orient_matrix_UB_33 0.1957287000
_diffrn_radiation_monochromator mirror
_diffrn_radiation_probe x-ray
_diffrn_radiation_type CuK\a
_diffrn_radiation_wavelength 1.54184
_diffrn_reflns_av_R_equivalents 0.0505
_diffrn_reflns_av_unetI/netI 0.0437
_diffrn_reflns_Laue_measured_fraction_full 0.995
_diffrn_reflns_Laue_measured_fraction_max 0.952
_diffrn_reflns_limit_h_max 29
_diffrn_reflns_limit_h_min -29
_diffrn_reflns_limit_k_max 22
_diffrn_reflns_limit_k_min -19
_diffrn_reflns_limit_l_max 8
_diffrn_reflns_limit_l_min -7
_diffrn_reflns_number 21056
_diffrn_reflns_point_group_measured_fraction_full 0.995
_diffrn_reflns_point_group_measured_fraction_max 0.952
_diffrn_reflns_theta_full 67.684
_diffrn_reflns_theta_max 75.634
_diffrn_reflns_theta_min 3.079
_diffrn_source 'Rotating-anode X-ray tube'
_diffrn_source_type 'PhotonJet R (Cu) X-ray Source'
_exptl_absorpt_coefficient_mu 0.696
_exptl_absorpt_correction_T_max 1.00000
_exptl_absorpt_correction_T_min 0.51780
_exptl_absorpt_correction_type multi-scan
_exptl_absorpt_process_details
;
CrysAlisPro 1.171.40.67a (Rigaku Oxford Diffraction, 2019)
Empirical absorption correction using spherical harmonics,
 implemented in SCALE3 ABSPACK scaling algorithm.
;
_exptl_crystal_colour 'fluorescent intense red'
_exptl_crystal_density_diffrn 1.318
_exptl_crystal_description needle
_exptl_crystal_F_000 1281
_exptl_crystal_size_max 0.15
_exptl_crystal_size_mid 0.08
_exptl_crystal_size_min 0.03
_refine_diff_density_max 0.234
_refine_diff_density_min -0.275
_refine_diff_density_rms 0.052
_refine_ls_extinction_method none
_refine_ls_goodness_of_fit_ref 1.040
_refine_ls_hydrogen_treatment constr
_refine_ls_matrix_type full
_refine_ls_number_parameters 455
_refine_ls_number_reflns 6065
_refine_ls_number_restraints 60
_refine_ls_restrained_S_all 1.059
_refine_ls_R_factor_all 0.0773
_refine_ls_R_factor_gt 0.0564
_refine_ls_shift/su_max 0.000
_refine_ls_shift/su_mean 0.000
_refine_ls_structure_factor_coef Fsqd
_refine_ls_weighting_details 'w=1/[\s^2^(Fo^2^)+(0.0998P)^2^+0.5457P] where P=(Fo^2^+2Fc^2^)/3'
_refine_ls_weighting_scheme calc
_refine_ls_wR_factor_gt 0.1529
_refine_ls_wR_factor_ref 0.1687
_reflns_Friedel_coverage 0.000
_reflns_number_gt 4433
_reflns_number_total 6065
_reflns_threshold_expression 'I > 2\s(I)'
_cod_data_source_file d2cc01061e2.cif
_cod_data_source_block tx5648
_cod_database_code 7129895
_shelx_shelxl_version_number 2018/3
_chemical_oxdiff_usercomment 'C, H, O,N'
_shelx_space_group_comment
;
The symmetry employed for this shelxl refinement is uniquely defined
by the following loop, which should always be used as a source of
symmetry information in preference to the above space-group names.
They are only intended as comments.
;
_reflns_odcompleteness_completeness 99.49
_reflns_odcompleteness_iscentric 1
_reflns_odcompleteness_theta 66.97
_olex2_refinement_description
;
1. Fixed Uiso
 At 1.2 times of:
  All C(H) groups, All C(H,H) groups, All C(H,H,H,H) groups
 At 1.5 times of:
  All C(H,H,H) groups, All C(H,H,H,H,H,H) groups
2. Restrained distances
 C36A-C35 = C36-C35 = C37A-C36A = C38-C37A
 1.54 with sigma of 0.01
 C35A-C34 = C35-C34 = C36A-C35A = C36-C35 = C37-C36 = C37A-C36A = C38-C37A =
 C38-C37 = C34-C33
 1.54 with sigma of 0.01
3. Uiso/Uaniso restraints and constraints
Uanis(C35) \\sim Ueq, Uanis(C36) \\sim Ueq, Uanis(C37A) \\sim Ueq, Uanis(C37)
\\sim Ueq, Uanis(C36A) \\sim Ueq, Uanis(C38) \\sim Ueq: with sigma of 0.01 and
sigma for terminal atoms of 0.01
Uanis(C35A) \\sim Ueq, Uanis(C34) \\sim Ueq, Uanis(C36A) \\sim Ueq, Uanis(C36)
\\sim Ueq, Uanis(C37A) \\sim Ueq, Uanis(C38) \\sim Ueq, Uanis(C37) \\sim Ueq:
with sigma of 0.01 and sigma for terminal atoms of 0.01
4. Others
 Sof(H38D)=Sof(H38E)=Sof(H38F)=Sof(C36A)=Sof(H36C)=Sof(H36D)=Sof(C37A)=
 Sof(H37C)=Sof(H37D)=1-FVAR(1)
 Sof(C36)=Sof(H36A)=Sof(H36B)=Sof(C37)=Sof(H37A)=Sof(H37B)=Sof(H38A)=Sof(H38B)=
 Sof(H38C)=FVAR(1)
5.a Secondary CH2 refined with riding coordinates:
 C27(H27A,H27B), C28(H28A,H28B), C29(H29A,H29B), C30(H30A,H30B), C31(H31A,
 H31B), C33(H33A,H33B), C34(H34A,H34B), C34(H34C,H34D), C35(H35A,H35B),
 C36(H36A,H36B), C37(H37A,H37B), C36A(H36C,H36D), C37A(H37C,H37D), C35A(H35C,
 H35D)
5.b Aromatic/amide H refined with riding coordinates:
 C3(H3), C7(H7), C8(H8), C12(H12), C19(H19), C20(H20)
5.c Idealised Me refined as rotating group:
 C32(H32A,H32B,H32C), C38(H38A,H38B,H38C), C38(H38D,H38E,H38F)
;
_olex2_submission_special_instructions 'No special instructions were received'
_oxdiff_exptl_absorpt_empirical_details
;
Empirical correction (ABSPACK) includes:
- Absorption correction using spherical harmonics
- Frame scaling
;
_oxdiff_exptl_absorpt_empirical_full_max 1.563
_oxdiff_exptl_absorpt_empirical_full_min 0.533

loop_
_space_group_symop_operation_xyz
'x, y, z'
'-x, y+1/2, -z+1/2'
'-x, -y, -z'
'x, -y-1/2, z-1/2'

loop_
_atom_site_label
_atom_site_type_symbol
_atom_site_fract_x
_atom_site_fract_y
_atom_site_fract_z
_atom_site_U_iso_or_equiv
_atom_site_adp_type
_atom_site_occupancy
_atom_site_site_symmetry_order
_atom_site_calc_flag
_atom_site_refinement_flags_posn
_atom_site_refinement_flags_adp
_atom_site_refinement_flags_occupancy
_atom_site_disorder_assembly
_atom_site_disorder_group
O1 O 0.84583(6) 0.23336(9) 0.7059(2) 0.0515(4) Uani 1 1 d . . . . .
O2 O 0.85122(7) 0.47981(10) 0.5195(3) 0.0630(5) Uani 1 1 d . . . . .
O3 O 0.40720(7) 0.20386(8) 0.2852(3) 0.0551(4) Uani 1 1 d . . . . .
O4 O 0.41226(6) 0.45759(8) 0.3970(2) 0.0472(4) Uani 1 1 d . . . . .
N1 N 0.86213(8) 0.35792(11) 0.6295(3) 0.0490(5) Uani 1 1 d . . . . .
N2 N 0.39510(7) 0.33115(9) 0.3397(3) 0.0423(4) Uani 1 1 d . . . . .
N3 N 0.71808(9) 0.08453(10) 0.3653(3) 0.0534(5) Uani 1 1 d . . . . .
N4 N 0.55874(8) 0.55016(10) 0.0409(3) 0.0492(5) Uani 1 1 d . . . . .
C1 C 0.77882(9) 0.38513(12) 0.4796(3) 0.0425(5) Uani 1 1 d . . . . .
C2 C 0.77761(9) 0.31101(12) 0.5348(3) 0.0411(5) Uani 1 1 d . . . . .
C3 C 0.73182(8) 0.26556(11) 0.5009(3) 0.0391(4) Uani 1 1 d . . . . .
H3 H 0.732739 0.214981 0.535434 0.047 Uiso 1 1 calc R . . . .
C4 C 0.68469(8) 0.29650(10) 0.4150(3) 0.0365(4) Uani 1 1 d . . . . .
C5 C 0.68384(8) 0.37617(11) 0.3713(3) 0.0364(4) Uani 1 1 d . . . . .
C6 C 0.73280(9) 0.42000(11) 0.3934(3) 0.0402(4) Uani 1 1 d . . . . .
C7 C 0.73279(9) 0.49606(12) 0.3307(3) 0.0462(5) Uani 1 1 d . . . . .
H7 H 0.764346 0.525137 0.346470 0.055 Uiso 1 1 calc R . . . .
C8 C 0.68679(9) 0.52599(11) 0.2482(3) 0.0434(5) Uani 1 1 d . . . . .
H8 H 0.687760 0.574485 0.198603 0.052 Uiso 1 1 calc R . . . .
C9 C 0.63737(8) 0.48504(10) 0.2359(3) 0.0375(4) Uani 1 1 d . . . . .
C10 C 0.63423(8) 0.41175(10) 0.3088(3) 0.0357(4) Uani 1 1 d . . . . .
C11 C 0.58264(8) 0.37171(10) 0.3258(3) 0.0347(4) Uani 1 1 d . . . . .
C12 C 0.53327(8) 0.40962(10) 0.3387(3) 0.0359(4) Uani 1 1 d . . . . .
H12 H 0.532441 0.461957 0.345926 0.043 Uiso 1 1 calc R . . . .
C13 C 0.48524(8) 0.36812(10) 0.3406(3) 0.0368(4) Uani 1 1 d . . . . .
C14 C 0.48448(9) 0.29079(10) 0.3202(3) 0.0369(4) Uani 1 1 d . . . . .
C15 C 0.53369(8) 0.24933(10) 0.3208(3) 0.0362(4) Uani 1 1 d . . . . .
C16 C 0.58389(8) 0.29062(10) 0.3364(3) 0.0341(4) Uani 1 1 d . . . . .
C17 C 0.63490(8) 0.25214(10) 0.3660(3) 0.0355(4) Uani 1 1 d . . . . .
C18 C 0.63380(9) 0.17287(10) 0.3513(3) 0.0373(4) Uani 1 1 d . . . . .
C19 C 0.58400(9) 0.13325(11) 0.3213(3) 0.0413(5) Uani 1 1 d . . . . .
H19 H 0.584830 0.081168 0.306695 0.050 Uiso 1 1 calc R . . . .
C20 C 0.53499(9) 0.16931(11) 0.3133(3) 0.0407(5) Uani 1 1 d . . . . .
H20 H 0.502544 0.141900 0.303045 0.049 Uiso 1 1 calc R . . . .
C21 C 0.68209(9) 0.12629(11) 0.3606(3) 0.0418(5) Uani 1 1 d . . . . .
C22 C 0.59187(9) 0.52062(10) 0.1327(3) 0.0400(5) Uani 1 1 d . . . . .
C23 C 0.83115(9) 0.29250(12) 0.6331(3) 0.0446(5) Uani 1 1 d . . . . .
C24 C 0.83345(9) 0.41655(14) 0.5390(3) 0.0493(5) Uani 1 1 d . . . . .
C25 C 0.42636(9) 0.26638(11) 0.3122(3) 0.0422(5) Uani 1 1 d . . . . .
C26 C 0.42830(9) 0.39453(11) 0.3609(3) 0.0399(4) Uani 1 1 d . . . . .
C27 C 0.91616(10) 0.36600(15) 0.7229(4) 0.0558(6) Uani 1 1 d . . . . .
H27A H 0.937218 0.402016 0.653337 0.067 Uiso 1 1 calc R . . . .
H27B H 0.934996 0.317906 0.720417 0.067 Uiso 1 1 calc R . . . .
C28 C 0.91381(11) 0.39204(15) 0.9250(4) 0.0590(6) Uani 1 1 d . . . . .
H28A H 0.889156 0.359641 0.991143 0.071 Uiso 1 1 calc R . . . .
H28B H 0.899352 0.442940 0.927158 0.071 Uiso 1 1 calc R . . . .
C29 C 0.96999(11) 0.39056(16) 1.0262(4) 0.0617(6) Uani 1 1 d . . . . .
H29A H 0.985319 0.340386 1.015559 0.074 Uiso 1 1 calc R . . . .
H29B H 0.993837 0.425283 0.963653 0.074 Uiso 1 1 calc R . . . .
C30 C 0.96924(12) 0.41147(18) 1.2332(4) 0.0700(7) Uani 1 1 d . . . . .
H30A H 0.955679 0.462631 1.243264 0.084 Uiso 1 1 calc R . . . .
H30B H 0.943812 0.378480 1.293989 0.084 Uiso 1 1 calc R . . . .
C31 C 1.02446(13) 0.40628(18) 1.3381(4) 0.0738(8) Uani 1 1 d . . . . .
H31A H 1.022005 0.429909 1.460837 0.089 Uiso 1 1 calc R . . . .
H31B H 1.050947 0.434462 1.268844 0.089 Uiso 1 1 calc R . . . .
C32 C 1.04513(19) 0.3265(2) 1.3661(6) 0.1048(13) Uani 1 1 d . . . . .
H32A H 1.049263 0.303314 1.245236 0.157 Uiso 1 1 calc GR . . . .
H32B H 1.019350 0.298207 1.435506 0.157 Uiso 1 1 calc GR . . . .
H32C H 1.079884 0.327397 1.435280 0.157 Uiso 1 1 calc GR . . . .
C33 C 0.33671(9) 0.33100(13) 0.3652(3) 0.0497(5) Uani 1 1 d D . . . .
H33A H 0.329396 0.360867 0.475848 0.060 Uiso 1 1 calc R . . . .
H33B H 0.325117 0.279736 0.389213 0.060 Uiso 1 1 calc R . . . .
C34 C 0.30302(10) 0.36160(15) 0.1984(4) 0.0577(6) Uani 1 1 d D U . . .
H34A H 0.307888 0.415849 0.195352 0.069 Uiso 0.52(10) 1 calc R . . A 1
H34B H 0.317659 0.341363 0.084139 0.069 Uiso 0.60(9) 1 calc R . . A 1
H34C H 0.306158 0.328850 0.089851 0.069 Uiso 0.48(9) 1 calc R . . B 2
H34D H 0.315871 0.411428 0.165646 0.069 Uiso 0.56(10) 1 calc R . . B 2
C35 C 0.2436(3) 0.3456(7) 0.1936(16) 0.059(3) Uani 0.50(3) 1 d D U . C 1
H35A H 0.228287 0.368696 0.303272 0.071 Uiso 0.64(14) 1 calc R . . C 1
H35B H 0.238533 0.291512 0.204099 0.071 Uiso 0.48(6) 1 calc R . . C 1
C36 C 0.21185(19) 0.3729(3) 0.0190(8) 0.0653(15) Uani 0.629(9) 1 d D U P C 1
H36A H 0.218866 0.426228 0.001962 0.078 Uiso 0.629(9) 1 calc R . P C 1
H36B H 0.224537 0.346445 -0.090427 0.078 Uiso 0.629(9) 1 calc R . P C 1
C37 C 0.1516(2) 0.3607(4) 0.0305(8) 0.089(2) Uani 0.629(9) 1 d D U P C 1
H37A H 0.136197 0.395767 0.118659 0.106 Uiso 0.629(9) 1 calc R . P C 1
H37B H 0.143873 0.309650 0.070345 0.106 Uiso 0.629(9) 1 calc R . P C 1
C38 C 0.12883(19) 0.3746(3) -0.1665(7) 0.1280(17) Uani 1 1 d D U . . .
H38A H 0.148551 0.344844 -0.253612 0.192 Uiso 0.629(9) 1 calc GR . P C 1
H38B H 0.132577 0.427082 -0.196864 0.192 Uiso 0.629(9) 1 calc GR . P C 1
H38C H 0.090800 0.360938 -0.175445 0.192 Uiso 0.629(9) 1 calc GR . P C 1
H38D H 0.127903 0.355322 -0.293199 0.192 Uiso 0.371(9) 1 calc GR . P C 2
H38E H 0.129323 0.428744 -0.169925 0.192 Uiso 0.371(9) 1 calc GR . P C 2
H38F H 0.096957 0.357832 -0.104702 0.192 Uiso 0.371(9) 1 calc GR . P C 2
C36A C 0.1973(3) 0.3952(4) 0.1168(13) 0.065(3) Uani 0.371(9) 1 d D U P C 2
H36C H 0.208957 0.443741 0.070338 0.078 Uiso 0.371(9) 1 calc R . P C 2
H36D H 0.164474 0.403446 0.185317 0.078 Uiso 0.371(9) 1 calc R . P C 2
C37A C 0.1826(4) 0.3448(5) -0.0532(13) 0.084(3) Uani 0.371(9) 1 d D U P C 2
H37C H 0.176449 0.293701 -0.010178 0.101 Uiso 0.371(9) 1 calc R . P C 2
H37D H 0.212848 0.343852 -0.136627 0.101 Uiso 0.371(9) 1 calc R . P C 2
C35A C 0.2419(3) 0.3655(8) 0.256(2) 0.071(5) Uani 0.47(4) 1 d D U . C 2
H35C H 0.231380 0.314993 0.291236 0.085 Uiso 0.73(7) 1 calc R . . C 2
H35D H 0.241183 0.396350 0.368464 0.085 Uiso 0.52(7) 1 calc R . . C 2

loop_
_atom_site_aniso_label
_atom_site_aniso_U_11
_atom_site_aniso_U_22
_atom_site_aniso_U_33
_atom_site_aniso_U_23
_atom_site_aniso_U_13
_atom_site_aniso_U_12
O1 0.0527(9) 0.0518(9) 0.0498(9) 0.0077(7) 0.0021(7) 0.0090(7)
O2 0.0538(10) 0.0538(10) 0.0805(12) 0.0129(9) -0.0066(9) -0.0125(8)
O3 0.0553(10) 0.0339(7) 0.0748(11) 0.0035(7) -0.0108(8) -0.0091(7)
O4 0.0487(9) 0.0380(7) 0.0551(9) -0.0061(6) 0.0049(7) 0.0024(6)
N1 0.0454(11) 0.0524(11) 0.0490(10) 0.0043(8) -0.0020(8) -0.0015(8)
N2 0.0427(10) 0.0364(8) 0.0477(10) 0.0016(7) -0.0007(7) -0.0030(7)
N3 0.0669(13) 0.0387(9) 0.0553(11) 0.0038(8) 0.0083(9) 0.0101(9)
N4 0.0587(12) 0.0355(9) 0.0534(11) 0.0023(8) 0.0020(9) 0.0047(8)
C1 0.0452(12) 0.0431(11) 0.0392(11) 0.0022(8) 0.0026(9) -0.0016(9)
C2 0.0445(11) 0.0410(10) 0.0381(10) 0.0019(8) 0.0059(8) 0.0031(9)
C3 0.0472(12) 0.0362(9) 0.0344(10) 0.0006(8) 0.0061(8) 0.0032(9)
C4 0.0449(11) 0.0321(9) 0.0329(10) 0.0006(7) 0.0050(8) 0.0023(8)
C5 0.0441(11) 0.0326(9) 0.0326(9) 0.0001(7) 0.0041(8) -0.0004(8)
C6 0.0437(11) 0.0372(10) 0.0399(10) 0.0028(8) 0.0043(8) -0.0014(8)
C7 0.0477(12) 0.0370(10) 0.0540(13) 0.0036(9) 0.0043(10) -0.0081(9)
C8 0.0506(12) 0.0333(9) 0.0465(11) 0.0035(8) 0.0046(9) -0.0050(9)
C9 0.0452(11) 0.0295(9) 0.0382(10) 0.0005(7) 0.0049(8) 0.0007(8)
C10 0.0447(11) 0.0300(9) 0.0326(9) -0.0020(7) 0.0033(8) -0.0023(8)
C11 0.0452(11) 0.0289(9) 0.0298(9) 0.0003(7) 0.0007(8) -0.0009(8)
C12 0.0442(11) 0.0294(8) 0.0339(10) -0.0007(7) 0.0015(8) -0.0023(8)
C13 0.0458(11) 0.0314(9) 0.0328(9) 0.0000(7) -0.0011(8) -0.0023(8)
C14 0.0467(11) 0.0309(9) 0.0327(10) 0.0014(7) -0.0027(8) -0.0030(8)
C15 0.0488(12) 0.0302(9) 0.0294(9) 0.0013(7) -0.0010(8) -0.0024(8)
C16 0.0450(11) 0.0295(9) 0.0279(9) 0.0000(7) 0.0012(8) -0.0009(8)
C17 0.0461(11) 0.0313(9) 0.0293(9) 0.0008(7) 0.0029(8) -0.0002(8)
C18 0.0520(12) 0.0294(9) 0.0304(9) 0.0009(7) 0.0024(8) 0.0036(8)
C19 0.0574(13) 0.0286(9) 0.0378(10) 0.0012(8) 0.0009(9) -0.0011(9)
C20 0.0539(13) 0.0305(9) 0.0373(10) 0.0001(7) -0.0019(9) -0.0054(9)
C21 0.0570(13) 0.0320(9) 0.0366(10) 0.0015(8) 0.0057(9) 0.0006(9)
C22 0.0483(12) 0.0280(9) 0.0440(11) -0.0017(8) 0.0057(9) -0.0030(9)
C23 0.0467(12) 0.0488(12) 0.0388(11) -0.0002(9) 0.0056(9) 0.0021(10)
C24 0.0458(12) 0.0530(13) 0.0491(12) 0.0052(10) 0.0023(10) -0.0034(10)
C25 0.0481(12) 0.0353(10) 0.0425(11) 0.0034(8) -0.0048(9) -0.0043(9)
C26 0.0473(12) 0.0357(10) 0.0365(10) -0.0021(8) 0.0011(8) -0.0030(9)
C27 0.0467(13) 0.0612(14) 0.0589(14) 0.0049(11) -0.0028(10) -0.0021(11)
C28 0.0591(15) 0.0614(14) 0.0565(14) 0.0047(11) 0.0003(11) -0.0095(12)
C29 0.0611(16) 0.0622(15) 0.0613(15) 0.0029(12) -0.0028(12) -0.0089(12)
C30 0.0703(18) 0.0761(18) 0.0630(16) -0.0016(14) -0.0020(13) -0.0151(14)
C31 0.0770(19) 0.0791(19) 0.0640(17) -0.0023(14) -0.0086(14) -0.0140(15)
C32 0.125(3) 0.092(3) 0.093(3) 0.007(2) -0.039(2) 0.006(2)
C33 0.0433(12) 0.0491(12) 0.0566(13) 0.0056(10) 0.0005(10) -0.0056(10)
C34 0.0610(15) 0.0485(13) 0.0624(15) 0.0049(11) -0.0081(12) -0.0053(11)
C35 0.055(4) 0.055(4) 0.065(5) 0.002(3) -0.009(3) -0.013(3)
C36 0.059(3) 0.069(3) 0.069(3) 0.010(2) 0.009(2) 0.004(2)
C37 0.060(3) 0.114(4) 0.093(4) 0.018(3) 0.009(3) -0.002(3)
C38 0.122(3) 0.145(4) 0.113(3) 0.028(3) -0.039(3) -0.033(3)
C36A 0.046(4) 0.061(4) 0.087(6) -0.004(4) -0.009(4) -0.002(3)
C37A 0.090(7) 0.079(5) 0.081(6) -0.016(4) -0.020(5) -0.019(5)
C35A 0.053(5) 0.065(6) 0.091(8) -0.008(5) -0.026(4) -0.015(3)

loop_
_atom_type_symbol
_atom_type_description
_atom_type_scat_dispersion_real
_atom_type_scat_dispersion_imag
_atom_type_scat_source
C C 0.0181 0.0091 'International Tables Vol C Tables 4.2.6.8 and 6.1.1.4'
H H 0.0000 0.0000 'International Tables Vol C Tables 4.2.6.8 and 6.1.1.4'
N N 0.0311 0.0180 'International Tables Vol C Tables 4.2.6.8 and 6.1.1.4'
O O 0.0492 0.0322 'International Tables Vol C Tables 4.2.6.8 and 6.1.1.4'

loop_
_geom_angle_atom_site_label_1
_geom_angle_atom_site_label_2
_geom_angle_atom_site_label_3
_geom_angle
_geom_angle_site_symmetry_1
_geom_angle_site_symmetry_3
_geom_angle_publ_flag
C23 N1 C24 111.74(18) . . ?
C23 N1 C27 124.0(2) . . ?
C24 N1 C27 124.1(2) . . ?
C25 N2 C33 124.38(17) . . ?
C26 N2 C25 111.06(17) . . ?
C26 N2 C33 124.18(18) . . ?
C2 C1 C6 121.35(19) . . ?
C2 C1 C24 108.04(19) . . ?
C6 C1 C24 130.50(19) . . ?
C1 C2 C3 122.3(2) . . ?
C1 C2 C23 108.29(19) . . ?
C3 C2 C23 129.38(19) . . ?
C4 C3 C2 119.32(18) . . ?
C3 C4 C5 118.85(18) . . ?
C3 C4 C17 123.28(17) . . ?
C5 C4 C17 117.87(17) . . ?
C6 C5 C4 120.32(18) . . ?
C10 C5 C4 120.31(18) . . ?
C10 C5 C6 119.37(17) . . ?
C1 C6 C5 117.30(18) . . ?
C1 C6 C7 123.01(19) . . ?
C7 C6 C5 119.69(19) . . ?
C8 C7 C6 119.7(2) . . ?
C7 C8 C9 121.15(19) . . ?
C8 C9 C22 116.24(17) . . ?
C10 C9 C8 121.16(19) . . ?
C10 C9 C22 122.45(18) . . ?
C5 C10 C11 119.16(17) . . ?
C9 C10 C5 117.79(18) . . ?
C9 C10 C11 123.04(18) . . ?
C12 C11 C10 121.85(17) . . ?
C12 C11 C16 119.77(17) . . ?
C16 C11 C10 118.34(17) . . ?
C13 C12 C11 118.86(17) . . ?
C12 C13 C26 129.26(17) . . ?
C14 C13 C12 122.28(19) . . ?
C14 C13 C26 108.46(17) . . ?
C13 C14 C15 120.76(18) . . ?
C13 C14 C25 107.58(18) . . ?
C15 C14 C25 131.55(17) . . ?
C14 C15 C16 117.54(17) . . ?
C14 C15 C20 122.80(18) . . ?
C20 C15 C16 119.63(18) . . ?
C15 C16 C11 119.46(17) . . ?
C17 C16 C11 120.08(17) . . ?
C17 C16 C15 120.45(17) . . ?
C16 C17 C4 118.92(16) . . ?
C18 C17 C4 124.15(18) . . ?
C18 C17 C16 116.91(17) . . ?
C17 C18 C19 121.35(18) . . ?
C17 C18 C21 123.81(19) . . ?
C19 C18 C21 114.82(17) . . ?
C20 C19 C18 121.62(18) . . ?
C19 C20 C15 119.39(19) . . ?
N3 C21 C18 174.8(2) . . ?
N4 C22 C9 174.7(2) . . ?
O1 C23 N1 125.4(2) . . ?
O1 C23 C2 128.6(2) . . ?
N1 C23 C2 105.97(18) . . ?
O2 C24 N1 124.6(2) . . ?
O2 C24 C1 129.4(2) . . ?
N1 C24 C1 105.95(19) . . ?
O3 C25 N2 124.2(2) . . ?
O3 C25 C14 129.3(2) . . ?
N2 C25 C14 106.47(16) . . ?
O4 C26 N2 125.0(2) . . ?
O4 C26 C13 128.66(19) . . ?
N2 C26 C13 106.25(16) . . ?
N1 C27 C28 112.7(2) . . ?
C27 C28 C29 111.6(2) . . ?
C30 C29 C28 113.6(2) . . ?
C31 C30 C29 114.1(3) . . ?
C30 C31 C32 114.0(3) . . ?
N2 C33 C34 113.9(2) . . ?
C33 C34 C35A 107.7(5) . . ?
C35 C34 C33 116.5(3) . . ?
C34 C35 C36 115.0(5) . . ?
C37 C36 C35 112.2(5) . . ?
C36 C37 C38 104.3(4) . . ?
C35A C36A C37A 116.1(9) . . ?
C36A C37A C38 111.1(6) . . ?
C36A C35A C34 120.6(9) . . ?

loop_
_geom_bond_atom_site_label_1
_geom_bond_atom_site_label_2
_geom_bond_distance
_geom_bond_site_symmetry_2
_geom_bond_publ_flag
O1 C23 1.216(3) . ?
O2 C24 1.214(3) . ?
O3 C25 1.215(2) . ?
O4 C26 1.217(2) . ?
N1 C23 1.387(3) . ?
N1 C24 1.393(3) . ?
N1 C27 1.455(3) . ?
N2 C25 1.399(3) . ?
N2 C26 1.390(3) . ?
N2 C33 1.448(3) . ?
N3 C21 1.149(3) . ?
N4 C22 1.141(3) . ?
C1 C2 1.372(3) . ?
C1 C6 1.398(3) . ?
C1 C24 1.489(3) . ?
C2 C3 1.390(3) . ?
C2 C23 1.489(3) . ?
C3 C4 1.389(3) . ?
C4 C5 1.447(3) . ?
C4 C17 1.476(3) . ?
C5 C6 1.429(3) . ?
C5 C10 1.418(3) . ?
C6 C7 1.420(3) . ?
C7 C8 1.350(3) . ?
C8 C9 1.409(3) . ?
C9 C10 1.402(3) . ?
C9 C22 1.446(3) . ?
C10 C11 1.457(3) . ?
C11 C12 1.388(3) . ?
C11 C16 1.441(2) . ?
C12 C13 1.386(3) . ?
C13 C14 1.379(3) . ?
C13 C26 1.482(3) . ?
C14 C15 1.410(3) . ?
C14 C25 1.484(3) . ?
C15 C16 1.429(3) . ?
C15 C20 1.421(3) . ?
C16 C17 1.428(3) . ?
C17 C18 1.410(3) . ?
C18 C19 1.413(3) . ?
C18 C21 1.440(3) . ?
C19 C20 1.357(3) . ?
C27 C28 1.509(4) . ?
C28 C29 1.518(4) . ?
C29 C30 1.514(4) . ?
C30 C31 1.511(4) . ?
C31 C32 1.512(5) . ?
C33 C34 1.508(3) . ?
C34 C35 1.479(7) . ?
C34 C35A 1.567(9) . ?
C35 C36 1.509(6) . ?
C36 C37 1.495(6) . ?
C37 C38 1.498(6) . ?
C38 C37A 1.596(6) . ?
C36A C37A 1.529(7) . ?
C36A C35A 1.525(8) . ?
